data_4504272
loop_
_publ_author_name
'Wei, Yongqin'
'Yu, Yunfang'
'Wu, Kechen'

_publ_section_title
;
 Highly Stable Diamondoid Network Coordination Polymer [Mn(NCP)2]nwith
 Notable NLO, Magnetic, and Luminescence Properties
;
_journal_issue 11
_journal_name_full 'Crystal Growth &amp; Design'
_journal_page_first 2262
_journal_paper_doi 10.1021/cg070192a
_journal_volume 7
_journal_year 2007
_chemical_formula_sum 'C40 H22 Mn N8 O4'
_chemical_formula_weight 733.60
_chemical_name_systematic
; 
 ? 
;
_space_group_IT_number 41
_symmetry_cell_setting orthorhombic
_symmetry_space_group_name_Hall 'A 2 -2ab'
_symmetry_space_group_name_H-M 'A b a 2'
_atom_sites_solution_hydrogens geom
_atom_sites_solution_primary direct
_atom_sites_solution_secondary difmap
_audit_creation_method SHELXL-97
_cell_angle_alpha 90.00
_cell_angle_beta 90.00
_cell_angle_gamma 90.00
_cell_formula_units_Z 4
_cell_length_a 15.4071(12)
_cell_length_b 20.450(2)
_cell_length_c 9.9044(10)
_cell_measurement_reflns_used 3318
_cell_measurement_temperature 293(2)
_cell_measurement_theta_max 27.4835
_cell_measurement_theta_min 2.2831
_cell_volume 3120.6(5)
_computing_cell_refinement 'CrystalClear (Rigaku Corp., 2000)'
_computing_data_collection 'CrystalClear (Rigaku Corp., 2000)'
_computing_data_reduction 'CrystalClear (Rigaku Corp., 2000)'
_computing_molecular_graphics 'Bruker SHELXTL'
_computing_publication_material 'Bruker SHELXTL'
_computing_structure_refinement 'SHELXL-97 (Sheldrick, 1997)'
_computing_structure_solution 'SHELXS-97 (Sheldrick, 1990)'
_diffrn_ambient_temperature 293(2)
_diffrn_measured_fraction_theta_full 0.997
_diffrn_measured_fraction_theta_max 0.997
_diffrn_measurement_device_type 'Rigaku Mercury CCD'
_diffrn_measurement_method '\w scans'
_diffrn_radiation_monochromator graphite
_diffrn_radiation_source 'Rotating Anode'
_diffrn_radiation_type MoK\a
_diffrn_radiation_wavelength 0.71073
_diffrn_reflns_av_R_equivalents 0.0488
_diffrn_reflns_av_sigmaI/netI 0.0462
_diffrn_reflns_limit_h_max 20
_diffrn_reflns_limit_h_min -15
_diffrn_reflns_limit_k_max 26
_diffrn_reflns_limit_k_min -26
_diffrn_reflns_limit_l_max 12
_diffrn_reflns_limit_l_min -12
_diffrn_reflns_number 11935
_diffrn_reflns_theta_full 27.48
_diffrn_reflns_theta_max 27.48
_diffrn_reflns_theta_min 3.31
_diffrn_standards_decay_% 0
_diffrn_standards_interval_count 0
_diffrn_standards_interval_time 0
_diffrn_standards_number 0
_exptl_absorpt_coefficient_mu 0.485
_exptl_absorpt_correction_T_max 1.0000
_exptl_absorpt_correction_T_min 0.8260
_exptl_absorpt_correction_type multi-scan
_exptl_crystal_colour Orange
_exptl_crystal_density_diffrn 1.561
_exptl_crystal_density_method 'not measured'
_exptl_crystal_description Prism
_exptl_crystal_F_000 1500
_exptl_crystal_size_max 0.3000
_exptl_crystal_size_mid 0.1200
_exptl_crystal_size_min 0.0200
_refine_diff_density_max 1.043
_refine_diff_density_min -0.293
_refine_diff_density_rms 0.057
_refine_ls_abs_structure_details 'Flack H D (1983), Acta Cryst. A39, 876-881'
_refine_ls_abs_structure_Flack 0.04(3)
_refine_ls_extinction_method none
_refine_ls_goodness_of_fit_ref 0.975
_refine_ls_hydrogen_treatment CONSTRU
_refine_ls_matrix_type full
_refine_ls_number_parameters 240
_refine_ls_number_reflns 3384
_refine_ls_number_restraints 1
_refine_ls_restrained_S_all 0.975
_refine_ls_R_factor_all 0.0598
_refine_ls_R_factor_gt 0.0467
_refine_ls_shift/su_max 0.000
_refine_ls_shift/su_mean 0.000
_refine_ls_structure_factor_coef Fsqd
_refine_ls_weighting_details 'calc w=1/[\s^2^(Fo^2^)+(0.0708P)^2^+0.8855P] where P=(Fo^2^+2Fc^2^)/3'
_refine_ls_weighting_scheme calc
_refine_ls_wR_factor_gt 0.1106
_refine_ls_wR_factor_ref 0.1189
_reflns_number_gt 2800
_reflns_number_total 3384
_reflns_threshold_expression >2sigma(I)
_cod_data_source_file cg070192a-file001.cif
_cod_data_source_block 41
_cod_depositor_comments
;
The following automatic conversions were performed:

'_exptl_absorpt_correction_type' value 'Multi-scan' changed to
'multi-scan' according to
/home/saulius/struct/CIF-dictionaries/cif_core.dic dictionary named
'cif_core.dic' version 2.4.1 from 2010-06-29.

Automatic conversion script
Id: cif_fix_values 1715 2011-07-08 13:25:40Z adriana 
;
_cod_original_sg_symbol_H-M Aba2
_cod_database_code 4504272

loop_
_symmetry_equiv_pos_as_xyz
'x, y, z'
'-x, -y, z'
'x+1/2, -y+1/2, z'
'-x+1/2, y+1/2, z'
'x, y+1/2, z+1/2'
'-x, -y+1/2, z+1/2'
'x+1/2, -y+1, z+1/2'
'-x+1/2, y+1, z+1/2'

loop_
_atom_site_label
_atom_site_type_symbol
_atom_site_fract_x
_atom_site_fract_y
_atom_site_fract_z
_atom_site_U_iso_or_equiv
_atom_site_adp_type
_atom_site_occupancy
_atom_site_symmetry_multiplicity
_atom_site_calc_flag
_atom_site_refinement_flags
Mn Mn 0.0000 0.5000 0.01838(9) 0.02741(17) Uani 1 2 d S
O1 O 0.07367(16) 0.56052(11) 0.1544(3) 0.0438(6) Uani 1 1 d .
O2 O -0.03296(17) 0.63228(14) 0.1540(3) 0.0519(8) Uani 1 1 d .
N1 N -0.00374(16) 0.42562(13) -0.1562(3) 0.0321(6) Uani 1 1 d .
N2 N 0.14508(17) 0.47237(13) -0.0489(3) 0.0301(6) Uani 1 1 d .
N3 N 0.29873(17) 0.33084(12) -0.3787(3) 0.0311(6) Uani 1 1 d .
H3A H 0.3535 0.3362 -0.3663 0.037 Uiso 1 1 calc R
N4 N 0.17440(17) 0.29167(13) -0.4645(3) 0.0347(6) Uani 1 1 d .
C1 C -0.0763(2) 0.40189(19) -0.2083(4) 0.0433(9) Uani 1 1 d .
H1A H -0.1285 0.4158 -0.1709 0.052 Uiso 1 1 calc R
C2 C -0.0800(3) 0.3581(2) -0.3140(5) 0.0556(12) Uani 1 1 d .
H2A H -0.1331 0.3433 -0.3467 0.067 Uiso 1 1 calc R
C3 C -0.0040(2) 0.3369(2) -0.3694(4) 0.0478(10) Uani 1 1 d .
H3B H -0.0046 0.3073 -0.4406 0.057 Uiso 1 1 calc R
C4 C 0.0744(2) 0.36005(15) -0.3188(4) 0.0323(7) Uani 1 1 d .
C5 C 0.1572(2) 0.33795(15) -0.3662(3) 0.0318(7) Uani 1 1 d .
C6 C 0.2328(2) 0.36237(15) -0.3115(3) 0.0294(7) Uani 1 1 d .
C7 C 0.2344(2) 0.40954(14) -0.2054(3) 0.0298(7) Uani 1 1 d .
C8 C 0.3092(2) 0.43740(16) -0.1489(4) 0.0376(8) Uani 1 1 d .
H8A H 0.3639 0.4265 -0.1816 0.045 Uiso 1 1 calc R
C9 C 0.3005(2) 0.48110(19) -0.0443(4) 0.0421(9) Uani 1 1 d .
H9A H 0.3492 0.5001 -0.0052 0.051 Uiso 1 1 calc R
C10 C 0.2180(2) 0.49658(15) 0.0024(5) 0.0339(8) Uani 1 1 d .
H10A H 0.2135 0.5257 0.0741 0.041 Uiso 1 1 calc R
C11 C 0.0724(2) 0.40510(15) -0.2113(3) 0.0282(7) Uani 1 1 d .
C12 C 0.1526(2) 0.43014(14) -0.1534(3) 0.0276(6) Uani 1 1 d .
C13 C 0.26046(19) 0.28917(13) -0.4692(4) 0.0324(7) Uani 1 1 d .
C14 C 0.2710(2) 0.19209(17) -0.6180(4) 0.0435(9) Uani 1 1 d .
H14A H 0.2124 0.1842 -0.6023 0.052 Uiso 1 1 calc R
C15 C 0.3099(2) 0.24577(15) -0.5588(3) 0.0316(7) Uani 1 1 d .
C16 C 0.3974(2) 0.25741(15) -0.5857(4) 0.0329(7) Uani 1 1 d .
H16A H 0.4250 0.2932 -0.5469 0.040 Uiso 1 1 calc R
C17 C 0.1827(2) 0.64977(17) 0.2997(4) 0.0439(9) Uani 1 1 d .
H17A H 0.2102 0.6137 0.2619 0.053 Uiso 1 1 calc R
C18 C 0.0951(2) 0.66106(16) 0.2732(3) 0.0323(7) Uani 1 1 d .
C19 C 0.0563(2) 0.71561(15) 0.3296(4) 0.0345(7) Uani 1 1 d .
H19A H -0.0016 0.7246 0.3107 0.041 Uiso 1 1 calc R
C20 C 0.0415(2) 0.61541(15) 0.1871(3) 0.0307(7) Uani 1 1 d .

loop_
_atom_site_aniso_label
_atom_site_aniso_U_11
_atom_site_aniso_U_22
_atom_site_aniso_U_33
_atom_site_aniso_U_23
_atom_site_aniso_U_13
_atom_site_aniso_U_12
Mn 0.0261(3) 0.0270(3) 0.0291(3) 0.000 0.000 -0.0013(3)
O1 0.0415(15) 0.0420(13) 0.0478(15) -0.0144(12) -0.0081(12) 0.0011(11)
O2 0.0301(13) 0.0629(17) 0.0627(19) -0.0165(15) -0.0138(13) 0.0041(13)
N1 0.0283(14) 0.0328(13) 0.0351(16) -0.0073(12) 0.0041(12) -0.0011(11)
N2 0.0322(14) 0.0290(13) 0.0292(15) 0.0012(12) -0.0036(12) 0.0018(12)
N3 0.0258(13) 0.0314(13) 0.0363(16) -0.0031(13) 0.0012(12) 0.0017(10)
N4 0.0314(13) 0.0357(12) 0.0369(16) -0.0100(14) 0.0023(14) -0.0005(11)
C1 0.0248(17) 0.054(2) 0.051(2) -0.0173(19) 0.0054(17) -0.0013(15)
C2 0.033(2) 0.064(3) 0.070(3) -0.029(2) -0.002(2) -0.0049(19)
C3 0.038(2) 0.056(2) 0.049(2) -0.024(2) 0.0001(19) -0.0019(17)
C4 0.0300(17) 0.0341(16) 0.0327(18) -0.0061(15) 0.0027(14) -0.0033(13)
C5 0.0310(17) 0.0324(15) 0.0321(18) -0.0057(14) 0.0030(15) 0.0000(13)
C6 0.0316(16) 0.0285(14) 0.0281(16) 0.0006(13) 0.0044(14) 0.0003(13)
C7 0.0310(18) 0.0286(14) 0.0298(19) 0.0040(13) -0.0036(14) -0.0009(12)
C8 0.0283(17) 0.0425(18) 0.042(2) -0.0050(16) 0.0004(16) -0.0017(14)
C9 0.0328(19) 0.051(2) 0.042(2) -0.0072(17) -0.0130(16) -0.0035(16)
C10 0.0344(15) 0.0329(13) 0.034(2) -0.0063(15) -0.0073(17) 0.0030(13)
C11 0.0271(16) 0.0265(14) 0.0309(17) 0.0002(13) 0.0045(14) -0.0002(12)
C12 0.0291(15) 0.0252(13) 0.0286(16) 0.0017(13) 0.0008(13) 0.0005(12)
C13 0.0343(16) 0.0285(13) 0.0343(17) -0.0014(16) 0.0003(17) 0.0023(12)
C14 0.0255(17) 0.053(2) 0.052(2) -0.0170(19) 0.0079(17) -0.0020(15)
C15 0.0325(17) 0.0319(16) 0.0304(17) 0.0002(14) 0.0028(14) 0.0020(13)
C16 0.0338(17) 0.0280(14) 0.0371(18) -0.0025(14) -0.0004(15) -0.0010(14)
C17 0.0339(18) 0.0426(18) 0.055(2) -0.0193(19) -0.0074(17) 0.0052(15)
C18 0.0270(16) 0.0388(17) 0.0310(18) -0.0044(15) -0.0012(14) -0.0023(13)
C19 0.0271(16) 0.0359(16) 0.0406(19) -0.0014(15) -0.0018(15) 0.0016(14)
C20 0.0260(17) 0.0352(16) 0.0310(17) -0.0038(15) 0.0010(14) -0.0047(13)

loop_
_atom_type_symbol
_atom_type_description
_atom_type_scat_dispersion_real
_atom_type_scat_dispersion_imag
_atom_type_scat_source
C C 0.0033 0.0016 'International Tables Vol C Tables 4.2.6.8 and 6.1.1.4'
H H 0.0000 0.0000 'International Tables Vol C Tables 4.2.6.8 and 6.1.1.4'
N N 0.0061 0.0033 'International Tables Vol C Tables 4.2.6.8 and 6.1.1.4'
O O 0.0106 0.0060 'International Tables Vol C Tables 4.2.6.8 and 6.1.1.4'
Mn Mn 0.3368 0.7283 'International Tables Vol C Tables 4.2.6.8 and 6.1.1.4'

loop_
_geom_angle_atom_site_label_1
_geom_angle_atom_site_label_2
_geom_angle_atom_site_label_3
_geom_angle
_geom_angle_site_symmetry_1
_geom_angle_site_symmetry_3
O1 Mn O1 102.51(15) . 2_565
O1 Mn N1 149.60(9) . .
O1 Mn N1 94.42(10) 2_565 .
O1 Mn N1 94.42(10) . 2_565
O1 Mn N1 149.60(9) 2_565 2_565
N1 Mn N1 82.72(14) . 2_565
O1 Mn N2 79.52(9) . .
O1 Mn N2 121.96(9) 2_565 .
N1 Mn N2 70.09(9) . .
N1 Mn N2 85.63(9) 2_565 .
O1 Mn N2 121.96(9) . 2_565
O1 Mn N2 79.52(9) 2_565 2_565
N1 Mn N2 85.63(9) . 2_565
N1 Mn N2 70.09(9) 2_565 2_565
N2 Mn N2 147.77(13) . 2_565
C20 O1 Mn 117.5(2) . .
C1 N1 C11 117.3(3) . .
C1 N1 Mn 123.8(2) . .
C11 N1 Mn 118.9(2) . .
C10 N2 C12 117.3(3) . .
C10 N2 Mn 126.4(2) . .
C12 N2 Mn 116.2(2) . .
C6 N3 C13 106.9(3) . .
C6 N3 H3A 126.6 . .
C13 N3 H3A 126.6 . .
C13 N4 C5 104.0(3) . .
N1 C1 C2 124.7(3) . .
N1 C1 H1A 117.6 . .
C2 C1 H1A 117.6 . .
C3 C2 C1 118.4(4) . .
C3 C2 H2A 120.8 . .
C1 C2 H2A 120.8 . .
C2 C3 C4 119.6(4) . .
C2 C3 H3B 120.2 . .
C4 C3 H3B 120.2 . .
C3 C4 C11 118.4(3) . .
C3 C4 C5 123.3(3) . .
C11 C4 C5 118.3(3) . .
C6 C5 N4 111.3(3) . .
C6 C5 C4 120.6(3) . .
N4 C5 C4 128.1(3) . .
N3 C6 C5 105.3(3) . .
N3 C6 C7 131.4(3) . .
C5 C6 C7 123.3(3) . .
C8 C7 C6 125.6(3) . .
C8 C7 C12 117.6(3) . .
C6 C7 C12 116.8(3) . .
C9 C8 C7 119.0(3) . .
C9 C8 H8A 120.5 . .
C7 C8 H8A 120.5 . .
C8 C9 C10 119.3(3) . .
C8 C9 H9A 120.4 . .
C10 C9 H9A 120.4 . .
N2 C10 C9 124.1(3) . .
N2 C10 H10A 117.9 . .
C9 C10 H10A 117.9 . .
N1 C11 C4 121.6(3) . .
N1 C11 C12 117.8(3) . .
C4 C11 C12 120.6(3) . .
N2 C12 C7 122.7(3) . .
N2 C12 C11 117.0(3) . .
C7 C12 C11 120.3(3) . .
N4 C13 N3 112.5(3) . .
N4 C13 C15 124.2(3) . .
N3 C13 C15 123.2(3) . .
C15 C14 C17 121.5(3) . 4_544
C15 C14 H14A 119.3 . .
C17 C14 H14A 119.3 4_544 .
C14 C15 C16 118.3(3) . .
C14 C15 C13 120.8(3) . .
C16 C15 C13 120.9(3) . .
C15 C16 C19 120.3(3) . 4_544
C15 C16 H16A 119.8 . .
C19 C16 H16A 119.8 4_544 .
C14 C17 C18 120.3(3) 4_556 .
C14 C17 H17A 119.8 4_556 .
C18 C17 H17A 119.8 . .
C19 C18 C17 118.4(3) . .
C19 C18 C20 119.3(3) . .
C17 C18 C20 122.2(3) . .
C18 C19 C16 121.1(3) . 4_556
C18 C19 H19A 119.5 . .
C16 C19 H19A 119.5 4_556 .
O2 C20 O1 122.6(3) . .
O2 C20 C18 118.9(3) . .
O1 C20 C18 118.5(3) . .

loop_
_geom_bond_atom_site_label_1
_geom_bond_atom_site_label_2
_geom_bond_distance
_geom_bond_site_symmetry_2
Mn O1 2.153(2) .
Mn O1 2.153(2) 2_565
Mn N1 2.303(3) .
Mn N1 2.303(3) 2_565
Mn N2 2.400(3) .
Mn N2 2.400(3) 2_565
O1 C20 1.269(4) .
O2 C20 1.242(4) .
N1 C1 1.324(4) .
N1 C11 1.360(4) .
N2 C10 1.328(4) .
N2 C12 1.353(4) .
N3 C6 1.375(4) .
N3 C13 1.370(4) .
N3 H3A 0.8600 .
N4 C13 1.328(4) .
N4 C5 1.383(4) .
C1 C2 1.379(5) .
C1 H1A 0.9300 .
C2 C3 1.364(5) .
C2 H2A 0.9300 .
C3 C4 1.391(5) .
C3 H3B 0.9300 .
C4 C11 1.409(4) .
C4 C5 1.433(4) .
C5 C6 1.377(5) .
C6 C7 1.427(4) .
C7 C8 1.403(5) .
C7 C12 1.425(4) .
C8 C9 1.375(5) .
C8 H8A 0.9300 .
C9 C10 1.390(5) .
C9 H9A 0.9300 .
C10 H10A 0.9300 .
C11 C12 1.455(4) .
C13 C15 1.468(5) .
C14 C15 1.381(5) .
C14 C17 1.387(5) 4_544
C14 H14A 0.9300 .
C15 C16 1.394(4) .
C16 C19 1.395(4) 4_544
C16 H16A 0.9300 .
C17 C14 1.387(5) 4_556
C17 C18 1.394(5) .
C17 H17A 0.9300 .
C18 C19 1.383(4) .
C18 C20 1.511(4) .
C19 C16 1.395(4) 4_556
C19 H19A 0.9300 .

loop_
_geom_hbond_atom_site_label_D
_geom_hbond_atom_site_label_H
_geom_hbond_atom_site_label_A
_geom_hbond_distance_DH
_geom_hbond_distance_HA
_geom_hbond_distance_DA
_geom_hbond_angle_DHA
_geom_hbond_site_symmetry_A
N3 H3A O2 0.86 1.87 2.720(4) 167.2 7_554

loop_
_geom_torsion_atom_site_label_1
_geom_torsion_atom_site_label_2
_geom_torsion_atom_site_label_3
_geom_torsion_atom_site_label_4
_geom_torsion
_geom_torsion_site_symmetry_1
_geom_torsion_site_symmetry_4
O1 Mn O1 C20 -92.8(3) 2_565 .
N1 Mn O1 C20 144.9(2) . .
N1 Mn O1 C20 61.8(3) 2_565 .
N2 Mn O1 C20 146.5(3) . .
N2 Mn O1 C20 -7.5(3) 2_565 .
O1 Mn N1 C1 -179.2(3) . .
O1 Mn N1 C1 56.7(3) 2_565 .
N1 Mn N1 C1 -92.8(3) 2_565 .
N2 Mn N1 C1 179.2(3) . .
N2 Mn N1 C1 -22.4(3) 2_565 .
O1 Mn N1 C11 -0.1(4) . .
O1 Mn N1 C11 -124.2(2) 2_565 .
N1 Mn N1 C11 86.2(2) 2_565 .
N2 Mn N1 C11 -1.8(2) . .
N2 Mn N1 C11 156.6(3) 2_565 .
O1 Mn N2 C10 -0.7(3) . .
O1 Mn N2 C10 -99.0(3) 2_565 .
N1 Mn N2 C10 178.5(3) . .
N1 Mn N2 C10 94.6(3) 2_565 .
N2 Mn N2 C10 135.0(3) 2_565 .
O1 Mn N2 C12 -177.5(2) . .
O1 Mn N2 C12 84.2(2) 2_565 .
N1 Mn N2 C12 1.6(2) . .
N1 Mn N2 C12 -82.2(2) 2_565 .
N2 Mn N2 C12 -41.8(2) 2_565 .
C11 N1 C1 C2 0.0(6) . .
Mn N1 C1 C2 179.0(3) . .
N1 C1 C2 C3 0.4(7) . .
C1 C2 C3 C4 -0.2(7) . .
C2 C3 C4 C11 -0.2(6) . .
C2 C3 C4 C5 176.7(4) . .
C13 N4 C5 C6 -0.7(4) . .
C13 N4 C5 C4 -179.7(3) . .
C3 C4 C5 C6 -179.6(4) . .
C11 C4 C5 C6 -2.7(5) . .
C3 C4 C5 N4 -0.7(6) . .
C11 C4 C5 N4 176.2(3) . .
C13 N3 C6 C5 -0.3(3) . .
C13 N3 C6 C7 178.5(3) . .
N4 C5 C6 N3 0.6(4) . .
C4 C5 C6 N3 179.7(3) . .
N4 C5 C6 C7 -178.3(3) . .
C4 C5 C6 C7 0.8(5) . .
N3 C6 C7 C8 3.4(5) . .
C5 C6 C7 C8 -178.0(3) . .
N3 C6 C7 C12 -176.9(3) . .
C5 C6 C7 C12 1.6(4) . .
C6 C7 C8 C9 -178.3(3) . .
C12 C7 C8 C9 2.1(5) . .
C7 C8 C9 C10 -0.1(6) . .
C12 N2 C10 C9 -0.2(5) . .
Mn N2 C10 C9 -177.0(3) . .
C8 C9 C10 N2 -1.0(6) . .
C1 N1 C11 C4 -0.5(5) . .
Mn N1 C11 C4 -179.6(2) . .
C1 N1 C11 C12 -179.1(3) . .
Mn N1 C11 C12 1.8(4) . .
C3 C4 C11 N1 0.6(5) . .
C5 C4 C11 N1 -176.5(3) . .
C3 C4 C11 C12 179.2(3) . .
C5 C4 C11 C12 2.1(5) . .
C10 N2 C12 C7 2.4(5) . .
Mn N2 C12 C7 179.5(2) . .
C10 N2 C12 C11 -178.5(3) . .
Mn N2 C12 C11 -1.3(3) . .
C8 C7 C12 N2 -3.3(5) . .
C6 C7 C12 N2 177.0(3) . .
C8 C7 C12 C11 177.5(3) . .
C6 C7 C12 C11 -2.1(4) . .
N1 C11 C12 N2 -0.2(4) . .
C4 C11 C12 N2 -178.9(3) . .
N1 C11 C12 C7 178.9(3) . .
C4 C11 C12 C7 0.3(4) . .
C5 N4 C13 N3 0.5(4) . .
C5 N4 C13 C15 179.2(3) . .
C6 N3 C13 N4 -0.2(4) . .
C6 N3 C13 C15 -178.9(3) . .
C17 C14 C15 C16 1.1(6) 4_544 .
C17 C14 C15 C13 -178.5(4) 4_544 .
N4 C13 C15 C14 -17.9(6) . .
N3 C13 C15 C14 160.7(3) . .
N4 C13 C15 C16 162.5(3) . .
N3 C13 C15 C16 -18.9(5) . .
C14 C15 C16 C19 0.1(5) . 4_544
C13 C15 C16 C19 179.7(3) . 4_544
C14 C17 C18 C19 0.8(6) 4_556 .
C14 C17 C18 C20 -178.4(3) 4_556 .
C17 C18 C19 C16 -2.0(5) . 4_556
C20 C18 C19 C16 177.2(3) . 4_556
Mn O1 C20 O2 6.8(5) . .
Mn O1 C20 C18 -175.1(2) . .
C19 C18 C20 O2 9.5(5) . .
C17 C18 C20 O2 -171.3(4) . .
C19 C18 C20 O1 -168.7(3) . .
C17 C18 C20 O1 10.5(5) . .
